data_7116262
loop_
_publ_author_name
'Ji, Chengmin'
'Sun, Zhihua'
'Zhang, Shuquan'
'Zhao, Sangen'
'Chen, Tianliang'
'Tang, Yuanyuan'
'Luo, Junhua'

_publ_section_title
;
 A host-guest inclusion compound for reversible switching of quadratic
 nonlinear optical properties.
;
_journal_issue 12
_journal_name_full 'Chemical communications (Cambridge, England)'
_journal_page_first 2298
_journal_page_last 2300
_journal_paper_doi 10.1039/c4cc08711a
_journal_volume 51
_journal_year 2015
_chemical_formula_moiety 'Cl O4, C6 H16 N'
_chemical_formula_sum 'C6 H16 Cl N O4'
_chemical_formula_weight 201.65
_chemical_name_common (Dipropylammonium)(ClO4)
_chemical_name_systematic
; 
 ? 
;
_space_group_IT_number 62
_symmetry_cell_setting orthorhombic
_symmetry_space_group_name_Hall '-P 2n 2a'
_symmetry_space_group_name_H-M 'P m c n'
_atom_sites_solution_hydrogens geom
_atom_sites_solution_primary direct
_atom_sites_solution_secondary difmap
_audit_creation_method SHELXL-97
_audit_update_record
;
2014-10-08 deposited with the CCDC.
2014-12-18 downloaded from the CCDC.
;
_cell_angle_alpha 90.00
_cell_angle_beta 90.00
_cell_angle_gamma 90.00
_cell_formula_units_Z 4
_cell_length_a 7.4714(8)
_cell_length_b 16.0278(18)
_cell_length_c 8.4874(9)
_cell_measurement_temperature 100(2)
_cell_volume 1016.37(19)
_computing_structure_refinement 'SHELXL-97 (Sheldrick, 1997)'
_computing_structure_solution 'SHELXS-97 (Sheldrick, 1990)'
_diffrn_ambient_temperature 100(2)
_diffrn_measured_fraction_theta_full 0.994
_diffrn_measured_fraction_theta_max 0.994
_diffrn_radiation_monochromator graphite
_diffrn_radiation_source 'fine-focus sealed tube'
_diffrn_radiation_type MoK\a
_diffrn_radiation_wavelength 0.71073
_diffrn_reflns_av_R_equivalents 0.0680
_diffrn_reflns_av_sigmaI/netI 0.0368
_diffrn_reflns_limit_h_max 8
_diffrn_reflns_limit_h_min -8
_diffrn_reflns_limit_k_max 19
_diffrn_reflns_limit_k_min -19
_diffrn_reflns_limit_l_max 9
_diffrn_reflns_limit_l_min -10
_diffrn_reflns_number 5387
_diffrn_reflns_theta_full 25.01
_diffrn_reflns_theta_max 25.01
_diffrn_reflns_theta_min 3.50
_exptl_absorpt_coefficient_mu 0.357
_exptl_absorpt_correction_T_max 0.931
_exptl_absorpt_correction_T_min 0.918
_exptl_absorpt_correction_type multi-scan
_exptl_absorpt_process_details 'CrystalClear (Rigaku Inc., 2008)'
_exptl_crystal_colour colourless
_exptl_crystal_density_diffrn 1.318
_exptl_crystal_density_method 'not measured'
_exptl_crystal_description block
_exptl_crystal_F_000 432
_exptl_crystal_size_max 0.25
_exptl_crystal_size_mid 0.20
_exptl_crystal_size_min 0.20
_refine_diff_density_max 1.045
_refine_diff_density_min -1.598
_refine_diff_density_rms 0.204
_refine_ls_extinction_method none
_refine_ls_goodness_of_fit_ref 1.265
_refine_ls_hydrogen_treatment mixed
_refine_ls_matrix_type full
_refine_ls_number_parameters 98
_refine_ls_number_reflns 966
_refine_ls_number_restraints 1
_refine_ls_restrained_S_all 1.264
_refine_ls_R_factor_all 0.1154
_refine_ls_R_factor_gt 0.1108
_refine_ls_shift/su_max 0.000
_refine_ls_shift/su_mean 0.000
_refine_ls_structure_factor_coef Fsqd
_refine_ls_weighting_details 'calc w=1/[\s^2^(Fo^2^)+(0.1114P)^2^+18.5191P] where P=(Fo^2^+2Fc^2^)/3'
_refine_ls_weighting_scheme calc
_refine_ls_wR_factor_gt 0.3618
_refine_ls_wR_factor_ref 0.3640
_reflns_number_gt 881
_reflns_number_total 971
_reflns_threshold_expression >2sigma(I)
_cod_data_source_file c4cc08711a3.cif
_cod_data_source_block (DPA)(ClO4)(100K)
_cod_depositor_comments 'Adding full bibliography for 7116258--7116262.cif.'
_cod_database_code 7116262

loop_
_symmetry_equiv_pos_as_xyz
'x, y, z'
'-x+1/2, -y+1/2, z+1/2'
'x+1/2, -y, -z'
'-x, y+1/2, -z+1/2'
'-x, -y, -z'
'x-1/2, y-1/2, -z-1/2'
'-x-1/2, y, z'
'x, -y-1/2, z-1/2'

loop_
_atom_site_label
_atom_site_type_symbol
_atom_site_fract_x
_atom_site_fract_y
_atom_site_fract_z
_atom_site_U_iso_or_equiv
_atom_site_adp_type
_atom_site_occupancy
_atom_site_symmetry_multiplicity
_atom_site_calc_flag
_atom_site_refinement_flags
_atom_site_disorder_assembly
_atom_site_disorder_group
Cl1 Cl 0.7500 0.51139(17) 0.7096(3) 0.0198(10) Uani 1 2 d S . .
N1 N 0.2500 0.5104(5) 0.7200(11) 0.018(2) Uani 1 2 d S . .
H1A H 0.3494 0.5071 0.6564 0.022 Uiso 0.50 1 calc PR . .
H1B H 0.1506 0.5071 0.6564 0.022 Uiso 0.50 1 calc PR . .
C4 C 0.2500 0.4373(7) 0.8316(14) 0.021(3) Uani 1 2 d S . .
H4A H 0.1428 0.4403 0.9000 0.025 Uiso 0.50 1 calc PR . .
H4B H 0.3572 0.4403 0.9000 0.025 Uiso 0.50 1 calc PR . .
C2 C 0.2500 0.6652(7) 0.6841(14) 0.024(3) Uani 1 2 d S . .
H2A H 0.3573 0.6616 0.6161 0.029 Uiso 0.50 1 calc PR . .
H2B H 0.1427 0.6616 0.6161 0.029 Uiso 0.50 1 calc PR . .
O2 O 0.6243(17) 0.5486(8) 0.6019(13) 0.029(4) Uani 0.496(19) 1 d P A 2
O3 O 0.6195(17) 0.4599(8) 0.6212(14) 0.033(4) Uani 0.53(2) 1 d P A 3
O1 O 0.6476(18) 0.5750(8) 0.7898(14) 0.030(4) Uani 0.486(17) 1 d P . 1
C6 C 0.2500 0.2832(9) 0.8622(19) 0.037(4) Uani 1 2 d S . .
C5 C 0.2500 0.3553(7) 0.7444(15) 0.027(3) Uani 1 2 d S . .
H5A H 0.3573 0.3516 0.6763 0.032 Uiso 0.50 1 calc PR . .
H5B H 0.1427 0.3516 0.6763 0.032 Uiso 0.50 1 calc PR . .
C3 C 0.2500 0.5929(7) 0.8017(14) 0.025(3) Uani 1 2 d S . .
H3A H 0.3572 0.5970 0.8699 0.031 Uiso 0.50 1 calc PR . .
H3B H 0.1428 0.5970 0.8699 0.031 Uiso 0.50 1 calc PR . .
O4 O 0.6625(19) 0.4601(8) 0.8204(14) 0.032(4) Uani 0.492(19) 1 d P . 4
C1 C 0.2500 0.7473(8) 0.7714(18) 0.033(3) Uani 1 2 d S . .
H4 H 0.2500 0.237(6) 0.819(12) 0.01(3) Uiso 1 2 d S . .
H8 H 0.2500 0.7971 0.7124 0.05(5) Uiso 1 2 d SR . .
H12 H 0.193(9) 0.283(4) 0.935(8) 0.03(3) Uiso 1 1 d . . .
H1 H 0.1863 0.7502 0.8505 0.03(3) Uiso 1 1 d R . .

loop_
_atom_site_aniso_label
_atom_site_aniso_U_11
_atom_site_aniso_U_22
_atom_site_aniso_U_33
_atom_site_aniso_U_23
_atom_site_aniso_U_13
_atom_site_aniso_U_12
Cl1 0.0209(16) 0.0233(16) 0.0152(15) -0.0007(11) 0.000 0.000
N1 0.024(5) 0.018(5) 0.013(5) -0.006(4) 0.000 0.000
C4 0.028(6) 0.017(6) 0.017(6) 0.003(4) 0.000 0.000
C2 0.027(6) 0.022(6) 0.024(6) 0.000(5) 0.000 0.000
O2 0.020(6) 0.047(8) 0.019(6) 0.001(5) 0.002(5) 0.006(6)
O3 0.028(6) 0.043(8) 0.029(7) -0.005(5) -0.002(5) -0.006(6)
O1 0.028(8) 0.032(7) 0.031(7) -0.005(5) 0.002(6) 0.012(6)
C6 0.059(10) 0.020(7) 0.032(8) 0.004(6) 0.000 0.000
C5 0.035(7) 0.019(6) 0.027(6) 0.004(5) 0.000 0.000
C3 0.046(8) 0.015(6) 0.016(6) -0.006(5) 0.000 0.000
O4 0.037(7) 0.031(7) 0.026(7) 0.002(5) 0.000(6) -0.012(6)
C1 0.049(9) 0.021(6) 0.030(8) -0.001(6) 0.000 0.000

loop_
_atom_type_symbol
_atom_type_description
_atom_type_scat_dispersion_real
_atom_type_scat_dispersion_imag
_atom_type_scat_source
C C 0.0033 0.0016 'International Tables Vol C Tables 4.2.6.8 and 6.1.1.4'
H H 0.0000 0.0000 'International Tables Vol C Tables 4.2.6.8 and 6.1.1.4'
Cl Cl 0.1484 0.1585 'International Tables Vol C Tables 4.2.6.8 and 6.1.1.4'
N N 0.0061 0.0033 'International Tables Vol C Tables 4.2.6.8 and 6.1.1.4'
O O 0.0106 0.0060 'International Tables Vol C Tables 4.2.6.8 and 6.1.1.4'

loop_
_geom_angle_atom_site_label_1
_geom_angle_atom_site_label_2
_geom_angle_atom_site_label_3
_geom_angle
_geom_angle_site_symmetry_1
_geom_angle_site_symmetry_3
O4 Cl1 O4 55.2(11) . 7_755
O4 Cl1 O2 165.4(8) . 7_755
O4 Cl1 O2 111.3(8) 7_755 7_755
O4 Cl1 O2 111.3(8) . .
O4 Cl1 O2 165.4(8) 7_755 .
O2 Cl1 O2 81.4(10) 7_755 .
O4 Cl1 O1 110.0(7) . 7_755
O4 Cl1 O1 81.5(7) 7_755 7_755
O2 Cl1 O1 70.2(7) 7_755 7_755
O2 Cl1 O1 110.6(7) . 7_755
O4 Cl1 O1 81.5(7) . .
O4 Cl1 O1 110.0(7) 7_755 .
O2 Cl1 O1 110.6(7) 7_755 .
O2 Cl1 O1 70.2(7) . .
O1 Cl1 O1 63.9(11) 7_755 .
O4 Cl1 O3 73.0(7) . .
O4 Cl1 O3 108.5(7) 7_755 .
O2 Cl1 O3 109.8(7) 7_755 .
O2 Cl1 O3 58.7(7) . .
O1 Cl1 O3 168.6(7) 7_755 .
O1 Cl1 O3 106.5(7) . .
O4 Cl1 O3 108.5(7) . 7_755
O4 Cl1 O3 73.0(7) 7_755 7_755
O2 Cl1 O3 58.7(7) 7_755 7_755
O2 Cl1 O3 109.8(7) . 7_755
O1 Cl1 O3 106.5(7) 7_755 7_755
O1 Cl1 O3 168.6(7) . 7_755
O3 Cl1 O3 82.3(10) . 7_755
C3 N1 C4 113.4(9) . .
N1 C4 C5 111.7(9) . .
C1 C2 C3 109.9(10) . .
Cl1 O1 O1 58.0(5) . 7_755
C4 C5 C6 109.8(11) . .
N1 C3 C2 111.6(9) . .
O4 O4 Cl1 62.4(6) 7_755 .

loop_
_geom_bond_atom_site_label_1
_geom_bond_atom_site_label_2
_geom_bond_distance
_geom_bond_site_symmetry_2
Cl1 O4 1.410(12) .
Cl1 O4 1.410(12) 7_755
Cl1 O2 1.440(12) 7_755
Cl1 O2 1.440(12) .
Cl1 O1 1.446(12) 7_755
Cl1 O1 1.446(12) .
Cl1 O3 1.482(12) .
Cl1 O3 1.482(12) 7_755
N1 C3 1.492(13) .
N1 C4 1.507(14) .
C4 C5 1.509(16) .
C2 C1 1.510(17) .
C2 C3 1.530(16) .
O1 O1 1.53(3) 7_755
C6 C5 1.528(18) .
O4 O4 1.31(3) 7_755
